data_7102783
loop_
_publ_author_name
'Merz, Klaus'
'Moreno, Mariluna'
'L\"offler, Elke'
'Khodeir, Lamy'
'Rittermeier, Andre'
'Fink, Karin'
'Kotsis, Konstantinos'
'Muhler, Martin'
'Driess, Matthias'

_publ_section_title
;
 Lithium-promoted hydrogenation of carbon dioxide to formates by
 heterobimetallic hydridozinc alkoxide clusters
;
_journal_coden_ASTM CHCOFS
_journal_issue 1
_journal_name_full
;
 Chemical Communications (Cambridge, United Kingdom)
;
_journal_page_first 73
_journal_page_last 75
_journal_paper_doi 10.1039/b714806b
_journal_year 2008
_chemical_formula_sum 'C2 H6 O6 Zn'
_chemical_formula_weight 191.44
_space_group_IT_number 14
_symmetry_cell_setting monoclinic
_symmetry_space_group_name_Hall '-P 2ybc'
_symmetry_space_group_name_H-M 'P 1 21/c 1'
_atom_sites_solution_hydrogens geom
_atom_sites_solution_primary direct
_atom_sites_solution_secondary difmap
_audit_creation_method SHELXL-97
_cell_angle_alpha 90.00
_cell_angle_beta 97.664(3)
_cell_angle_gamma 90.00
_cell_formula_units_Z 4
_cell_length_a 8.6803(9)
_cell_length_b 7.1241(10)
_cell_length_c 9.3060(12)
_cell_measurement_temperature 213(2)
_cell_volume 570.34(12)
_computing_structure_refinement 'SHELXL-97 (Sheldrick, 1997)'
_computing_structure_solution 'SHELXS-97 (Sheldrick, 1990)'
_diffrn_ambient_temperature 213(2)
_diffrn_measured_fraction_theta_full 0.919
_diffrn_measured_fraction_theta_max 0.919
_diffrn_radiation_monochromator graphite
_diffrn_radiation_source 'fine-focus sealed tube'
_diffrn_radiation_type MoK\a
_diffrn_radiation_wavelength 0.71073
_diffrn_reflns_av_R_equivalents 0.0198
_diffrn_reflns_av_sigmaI/netI 0.0278
_diffrn_reflns_limit_h_max 3
_diffrn_reflns_limit_h_min -10
_diffrn_reflns_limit_k_max 8
_diffrn_reflns_limit_k_min -7
_diffrn_reflns_limit_l_max 11
_diffrn_reflns_limit_l_min -8
_diffrn_reflns_number 2069
_diffrn_reflns_theta_full 25.02
_diffrn_reflns_theta_max 25.02
_diffrn_reflns_theta_min 3.71
_exptl_absorpt_coefficient_mu 4.265
_exptl_absorpt_correction_T_max 0.6750
_exptl_absorpt_correction_T_min 0.4825
_exptl_absorpt_correction_type empirical
_exptl_crystal_density_diffrn 2.229
_exptl_crystal_density_method 'not measured'
_exptl_crystal_F_000 384
_exptl_crystal_size_max 0.20
_exptl_crystal_size_mid 0.10
_exptl_crystal_size_min 0.10
_refine_diff_density_max 0.401
_refine_diff_density_min -0.293
_refine_diff_density_rms 0.074
_refine_ls_extinction_coef 0.0217(18)
_refine_ls_extinction_expression Fc^*^=kFc[1+0.001xFc^2^\l^3^/sin(2\q)]^-1/4^
_refine_ls_extinction_method SHELXL
_refine_ls_goodness_of_fit_ref 1.059
_refine_ls_hydrogen_treatment refall
_refine_ls_matrix_type full
_refine_ls_number_parameters 110
_refine_ls_number_reflns 926
_refine_ls_number_restraints 0
_refine_ls_restrained_S_all 1.059
_refine_ls_R_factor_all 0.0309
_refine_ls_R_factor_gt 0.0223
_refine_ls_shift/su_max 0.000
_refine_ls_shift/su_mean 0.000
_refine_ls_structure_factor_coef Fsqd
_refine_ls_weighting_details 'calc w=1/[\s^2^(Fo^2^)+(0.0311P)^2^+0.1477P] where P=(Fo^2^+2Fc^2^)/3'
_refine_ls_weighting_scheme calc
_refine_ls_wR_factor_gt 0.0580
_refine_ls_wR_factor_ref 0.0623
_reflns_number_gt 734
_reflns_number_total 926
_reflns_threshold_expression >2sigma(I)
_cod_data_source_file b714806b.txt
_cod_data_source_block md1404t
_cod_original_sg_symbol_H-M P2(1)/c
_cod_database_code 7102783

loop_
_symmetry_equiv_pos_as_xyz
'x, y, z'
'-x, y+1/2, -z+1/2'
'-x, -y, -z'
'x, -y-1/2, z-1/2'

loop_
_atom_site_label
_atom_site_type_symbol
_atom_site_fract_x
_atom_site_fract_y
_atom_site_fract_z
_atom_site_U_iso_or_equiv
_atom_site_adp_type
_atom_site_occupancy
_atom_site_symmetry_multiplicity
_atom_site_calc_flag
_atom_site_refinement_flags
_atom_site_disorder_assembly
_atom_site_disorder_group
Zn1 Zn 0.5000 0.0000 1.0000 0.0116(2) Uani 1 2 d S . .
C1 C 0.1756(3) 0.1153(4) 1.0630(3) 0.0193(6) Uani 1 1 d . . .
H1 H 0.176(4) -0.008(4) 1.101(3) 0.028(9) Uiso 1 1 d . . .
O1 O 0.06338(18) 0.2212(3) 1.07847(18) 0.0230(5) Uani 1 1 d . . .
Zn2 Zn 0.0000 0.5000 1.0000 0.0153(2) Uani 1 2 d S . .
C2 C 0.5353(3) 0.2228(4) 1.2752(3) 0.0178(6) Uani 1 1 d . . .
H2 H 0.436(4) 0.286(4) 1.231(3) 0.033(8) Uiso 1 1 d . . .
O2 O 0.29037(18) 0.1587(2) 1.00069(17) 0.0169(5) Uani 1 1 d . . .
O3 O 0.58913(18) 0.2720(3) 1.40197(17) 0.0166(4) Uani 1 1 d . . .
O4 O 0.59695(19) 0.1040(3) 1.20264(17) 0.0158(4) Uani 1 1 d . . .
O5 O 0.2184(2) 0.5236(4) 0.9283(2) 0.0182(5) Uani 1 1 d . . .
H51 H 0.275(4) 0.595(5) 0.969(3) 0.036(11) Uiso 1 1 d . . .
H52 H 0.255(4) 0.423(6) 0.945(4) 0.033(11) Uiso 1 1 d . . .
O6 O 0.0872(3) 0.6100(4) 1.1972(2) 0.0303(6) Uani 1 1 d . . .
H61 H 0.034(4) 0.651(5) 1.266(4) 0.041(10) Uiso 1 1 d . . .
H62 H 0.170(4) 0.600(5) 1.228(3) 0.036(10) Uiso 1 1 d . . .

loop_
_atom_site_aniso_label
_atom_site_aniso_U_11
_atom_site_aniso_U_22
_atom_site_aniso_U_33
_atom_site_aniso_U_23
_atom_site_aniso_U_13
_atom_site_aniso_U_12
Zn1 0.0139(3) 0.0109(3) 0.0099(3) 0.00004(16) 0.00155(18) -0.00007(16)
C1 0.0211(13) 0.0172(17) 0.0188(15) 0.0024(14) -0.0001(11) -0.0009(13)
O1 0.0198(9) 0.0223(11) 0.0283(11) 0.0054(9) 0.0088(8) 0.0060(9)
Zn2 0.0137(3) 0.0171(3) 0.0150(3) -0.00108(18) 0.00216(19) 0.00011(17)
C2 0.0215(13) 0.0134(15) 0.0174(15) -0.0017(13) -0.0014(11) 0.0019(12)
O2 0.0158(9) 0.0175(11) 0.0177(10) 0.0002(8) 0.0035(7) 0.0019(8)
O3 0.0198(8) 0.0160(11) 0.0133(10) -0.0056(8) -0.0005(7) 0.0018(8)
O4 0.0179(8) 0.0172(11) 0.0114(9) -0.0062(9) -0.0007(7) 0.0002(9)
O5 0.0178(10) 0.0157(13) 0.0211(11) 0.0009(10) 0.0025(9) -0.0012(10)
O6 0.0147(10) 0.0530(16) 0.0229(12) -0.0134(11) 0.0012(9) 0.0014(11)

loop_
_atom_type_symbol
_atom_type_description
_atom_type_scat_dispersion_real
_atom_type_scat_dispersion_imag
_atom_type_scat_source
C C 0.0033 0.0016 'International Tables Vol C Tables 4.2.6.8 and 6.1.1.4'
H H 0.0000 0.0000 'International Tables Vol C Tables 4.2.6.8 and 6.1.1.4'
O O 0.0106 0.0060 'International Tables Vol C Tables 4.2.6.8 and 6.1.1.4'
Zn Zn 0.2839 1.4301 'International Tables Vol C Tables 4.2.6.8 and 6.1.1.4'

loop_
_geom_angle_atom_site_label_1
_geom_angle_atom_site_label_2
_geom_angle_atom_site_label_3
_geom_angle
_geom_angle_site_symmetry_1
_geom_angle_site_symmetry_3
_geom_angle_publ_flag
O3 Zn1 O3 180.0 4_565 2_647 ?
O3 Zn1 O4 90.57(7) 4_565 3_657 ?
O3 Zn1 O4 89.43(7) 2_647 3_657 ?
O3 Zn1 O4 89.43(7) 4_565 . ?
O3 Zn1 O4 90.57(7) 2_647 . ?
O4 Zn1 O4 180.0 3_657 . ?
O3 Zn1 O2 87.40(7) 4_565 . ?
O3 Zn1 O2 92.60(7) 2_647 . ?
O4 Zn1 O2 87.14(6) 3_657 . ?
O4 Zn1 O2 92.86(6) . . ?
O3 Zn1 O2 92.60(7) 4_565 3_657 ?
O3 Zn1 O2 87.40(7) 2_647 3_657 ?
O4 Zn1 O2 92.86(6) 3_657 3_657 ?
O4 Zn1 O2 87.14(6) . 3_657 ?
O2 Zn1 O2 180.0 . 3_657 ?
O1 C1 O2 125.5(3) . . ?
C1 O1 Zn2 132.83(18) . . ?
O6 Zn2 O6 180.000(1) 3_567 . ?
O6 Zn2 O5 89.25(9) 3_567 . ?
O6 Zn2 O5 90.75(9) . . ?
O6 Zn2 O5 90.75(9) 3_567 3_567 ?
O6 Zn2 O5 89.25(9) . 3_567 ?
O5 Zn2 O5 180.000(1) . 3_567 ?
O6 Zn2 O1 90.11(9) 3_567 3_567 ?
O6 Zn2 O1 89.89(9) . 3_567 ?
O5 Zn2 O1 91.09(8) . 3_567 ?
O5 Zn2 O1 88.91(8) 3_567 3_567 ?
O6 Zn2 O1 89.89(9) 3_567 . ?
O6 Zn2 O1 90.11(9) . . ?
O5 Zn2 O1 88.91(8) . . ?
O5 Zn2 O1 91.09(8) 3_567 . ?
O1 Zn2 O1 180.0 3_567 . ?
O4 C2 O3 124.3(2) . . ?
C1 O2 Zn1 126.69(18) . . ?
C2 O3 Zn1 121.24(16) . 2_657 ?
C2 O4 Zn1 125.26(17) . . ?

loop_
_geom_bond_atom_site_label_1
_geom_bond_atom_site_label_2
_geom_bond_distance
_geom_bond_site_symmetry_2
_geom_bond_publ_flag
Zn1 O3 2.0636(17) 4_565 ?
Zn1 O3 2.0636(17) 2_647 ?
Zn1 O4 2.0953(16) 3_657 ?
Zn1 O4 2.0953(17) . ?
Zn1 O2 2.1429(16) . ?
Zn1 O2 2.1429(16) 3_657 ?
C1 O1 1.256(3) . ?
C1 O2 1.256(3) . ?
O1 Zn2 2.1618(18) . ?
Zn2 O6 2.046(2) 3_567 ?
Zn2 O6 2.046(2) . ?
Zn2 O5 2.0990(19) . ?
Zn2 O5 2.0990(19) 3_567 ?
Zn2 O1 2.1618(19) 3_567 ?
C2 O4 1.247(3) . ?
C2 O3 1.259(3) . ?
O3 Zn1 2.0636(17) 2_657 ?
